data_7004938
loop_
_publ_author_name
'Br\"oring, Martin'
'Prikhodovski, Serguei'
'Brandt, Carsten D.'
'Tejero, Esther C\'onsul'
'K\"ohler, Silke'

_publ_section_title
;
 Monomeric and polymeric copper and zinc tripyrrins.
;
_journal_issue 2
_journal_name_full 'Dalton transactions (Cambridge, England : 2003)'
_journal_page_first 200
_journal_page_last 208
_journal_paper_doi 10.1039/b613800d
_journal_year 2007
_chemical_formula_sum 'C28 H34 Cu N6'
_chemical_formula_weight 518.15
_chemical_name_systematic
;
?
;
_space_group_IT_number 2
_symmetry_cell_setting triclinic
_symmetry_space_group_name_Hall '-P 1'
_symmetry_space_group_name_H-M 'P -1'
_atom_sites_solution_hydrogens geom
_atom_sites_solution_primary direct
_atom_sites_solution_secondary difmap
_audit_creation_method SHELXL-97
_cell_angle_alpha 111.376(3)
_cell_angle_beta 102.728(3)
_cell_angle_gamma 94.852(4)
_cell_formula_units_Z 2
_cell_length_a 10.078(2)
_cell_length_b 11.205(2)
_cell_length_c 12.676(3)
_cell_measurement_reflns_used 5456
_cell_measurement_temperature 173(2)
_cell_measurement_theta_max 56.674
_cell_measurement_theta_min 4.736
_cell_volume 1278.6(5)
_computing_cell_refinement 'SAINT-NT V6.0'
_computing_data_collection 'SMART-NT V5.6'
_computing_data_reduction 'SAINT-NT V6.0'
_computing_molecular_graphics 'Mercury 1.4.1'
_computing_publication_material 'XSHELL in SHELXTL-97'
_computing_structure_refinement 'SHELXL-97 (Sheldrick, 1997)'
_computing_structure_solution 'SHELXS-97 (Sheldrick, 1997)'
_diffrn_ambient_temperature 173(2)
_diffrn_measured_fraction_theta_full 0.998
_diffrn_measured_fraction_theta_max 0.998
_diffrn_radiation_monochromator graphite
_diffrn_radiation_source 'fine-focus sealed tube'
_diffrn_radiation_type MoK\a
_diffrn_radiation_wavelength 0.71073
_diffrn_reflns_av_R_equivalents 0.0355
_diffrn_reflns_av_sigmaI/netI 0.0250
_diffrn_reflns_limit_h_max 12
_diffrn_reflns_limit_h_min -12
_diffrn_reflns_limit_k_max 13
_diffrn_reflns_limit_k_min -13
_diffrn_reflns_limit_l_max 15
_diffrn_reflns_limit_l_min -15
_diffrn_reflns_number 25529
_diffrn_reflns_theta_full 25.35
_diffrn_reflns_theta_max 25.35
_diffrn_reflns_theta_min 2.37
_exptl_absorpt_coefficient_mu 0.882
_exptl_absorpt_correction_T_max 0.957
_exptl_absorpt_correction_T_min 0.797
_exptl_absorpt_correction_type empirical
_exptl_absorpt_process_details 'SADABS2.0 (Sheldrick 2000)'
_exptl_crystal_colour brown
_exptl_crystal_density_diffrn 1.346
_exptl_crystal_density_method 'not measured'
_exptl_crystal_description plate
_exptl_crystal_F_000 546
_exptl_crystal_size_max 0.29
_exptl_crystal_size_mid 0.22
_exptl_crystal_size_min 0.05
_refine_diff_density_max 0.801
_refine_diff_density_min -0.525
_refine_diff_density_rms 0.083
_refine_ls_extinction_method none
_refine_ls_goodness_of_fit_ref 1.195
_refine_ls_hydrogen_treatment constr
_refine_ls_matrix_type full
_refine_ls_number_parameters 324
_refine_ls_number_reflns 4690
_refine_ls_number_restraints 0
_refine_ls_restrained_S_all 1.195
_refine_ls_R_factor_all 0.0545
_refine_ls_R_factor_gt 0.0524
_refine_ls_shift/su_max 0.000
_refine_ls_shift/su_mean 0.000
_refine_ls_structure_factor_coef Fsqd
_refine_ls_weighting_details 'calc w=1/[\s^2^(Fo^2^)+(0.0526P)^2^+1.8690P] where P=(Fo^2^+2Fc^2^)/3'
_refine_ls_weighting_scheme calc
_refine_ls_wR_factor_gt 0.1266
_refine_ls_wR_factor_ref 0.1279
_reflns_number_gt 4523
_reflns_number_total 4690
_reflns_threshold_expression >2sigma(I)
_cod_data_source_file b613800d.txt
_cod_data_source_block sp5ec
_cod_original_sg_symbol_H-M P-1
_cod_database_code 7004938

loop_
_symmetry_equiv_pos_as_xyz
'x, y, z'
'-x, -y, -z'

loop_
_atom_site_label
_atom_site_type_symbol
_atom_site_fract_x
_atom_site_fract_y
_atom_site_fract_z
_atom_site_U_iso_or_equiv
_atom_site_adp_type
_atom_site_occupancy
_atom_site_symmetry_multiplicity
_atom_site_calc_flag
_atom_site_refinement_flags
_atom_site_disorder_assembly
_atom_site_disorder_group
C1 C -0.2411(4) 0.6135(4) 0.1837(3) 0.0391(8) Uani 1 1 d . . .
H1A H -0.1789 0.6957 0.2051 0.059 Uiso 1 1 calc R . .
H1B H -0.3367 0.6224 0.1549 0.059 Uiso 1 1 calc R . .
H1C H -0.2163 0.5438 0.1218 0.059 Uiso 1 1 calc R . .
C2 C -0.2279(3) 0.5811(3) 0.2881(3) 0.0288(7) Uani 1 1 d . . .
C3 C -0.3202(3) 0.4814(3) 0.2964(3) 0.0293(7) Uani 1 1 d . . .
C4 C -0.2742(3) 0.4853(3) 0.4062(3) 0.0288(7) Uani 1 1 d . . .
C5 C -0.1524(3) 0.5867(3) 0.4655(3) 0.0259(7) Uani 1 1 d . . .
C6 C -0.0735(3) 0.6250(3) 0.5784(3) 0.0268(7) Uani 1 1 d . . .
H6 H -0.0984 0.5773 0.6217 0.032 Uiso 1 1 calc R . .
C7 C 0.0405(3) 0.7274(3) 0.6376(3) 0.0254(6) Uani 1 1 d . . .
C8 C 0.1213(3) 0.7696(3) 0.7567(3) 0.0267(7) Uani 1 1 d . . .
C9 C 0.2204(3) 0.8730(3) 0.7758(3) 0.0265(7) Uani 1 1 d . . .
C10 C 0.1987(3) 0.8918(3) 0.6690(3) 0.0261(7) Uani 1 1 d . . .
C11 C 0.2760(3) 0.9869(3) 0.6471(3) 0.0268(7) Uani 1 1 d . . .
H11 H 0.3520 1.0434 0.7099 0.032 Uiso 1 1 calc R . .
C12 C 0.2526(3) 1.0057(3) 0.5453(3) 0.0267(7) Uani 1 1 d . . .
C13 C 0.3286(3) 1.1041(3) 0.5220(3) 0.0292(7) Uani 1 1 d . . .
C14 C 0.2629(3) 1.0918(3) 0.4120(3) 0.0279(7) Uani 1 1 d . . .
C15 C 0.1496(3) 0.9838(3) 0.3670(3) 0.0266(7) Uani 1 1 d . . .
C16 C 0.0504(3) 0.9373(4) 0.2494(3) 0.0339(8) Uani 1 1 d . . .
H16A H 0.0953 0.8908 0.1893 0.051 Uiso 1 1 calc R . .
H16B H 0.0194 1.0119 0.2350 0.051 Uiso 1 1 calc R . .
H16C H -0.0296 0.8784 0.2460 0.051 Uiso 1 1 calc R . .
C17 C -0.4401(4) 0.3914(4) 0.1995(3) 0.0367(8) Uani 1 1 d . . .
H17A H -0.4457 0.3040 0.2023 0.044 Uiso 1 1 calc R . .
H17B H -0.4237 0.3833 0.1232 0.044 Uiso 1 1 calc R . .
C18 C -0.5773(4) 0.4355(5) 0.2054(5) 0.0676(15) Uani 1 1 d . . .
H18A H -0.5943 0.4445 0.2809 0.101 Uiso 1 1 calc R . .
H18B H -0.6517 0.3709 0.1410 0.101 Uiso 1 1 calc R . .
H18C H -0.5747 0.5198 0.1981 0.101 Uiso 1 1 calc R . .
C19 C -0.3334(4) 0.4028(3) 0.4595(3) 0.0356(8) Uani 1 1 d . . .
H19A H -0.4162 0.4327 0.4805 0.053 Uiso 1 1 calc R . .
H19B H -0.2648 0.4093 0.5303 0.053 Uiso 1 1 calc R . .
H19C H -0.3581 0.3119 0.4028 0.053 Uiso 1 1 calc R . .
C20 C 0.0982(4) 0.7111(4) 0.8413(3) 0.0330(7) Uani 1 1 d . . .
H20A H 0.1879 0.7224 0.8981 0.040 Uiso 1 1 calc R . .
H20B H 0.0631 0.6164 0.7974 0.040 Uiso 1 1 calc R . .
C21 C -0.0031(5) 0.7707(5) 0.9088(4) 0.0550(12) Uani 1 1 d . . .
H21A H 0.0308 0.8646 0.9524 0.082 Uiso 1 1 calc R . .
H21B H -0.0118 0.7300 0.9640 0.082 Uiso 1 1 calc R . .
H21C H -0.0936 0.7561 0.8534 0.082 Uiso 1 1 calc R . .
C22 C 0.3283(3) 0.9556(3) 0.8877(3) 0.0319(7) Uani 1 1 d . . .
H22A H 0.4172 0.9704 0.8693 0.038 Uiso 1 1 calc R . .
H22B H 0.3412 0.9078 0.9402 0.038 Uiso 1 1 calc R . .
C23 C 0.2919(4) 1.0870(4) 0.9526(3) 0.0466(10) Uani 1 1 d . . .
H23A H 0.2785 1.1349 0.9011 0.070 Uiso 1 1 calc R . .
H23B H 0.3674 1.1374 1.0235 0.070 Uiso 1 1 calc R . .
H23C H 0.2066 1.0734 0.9750 0.070 Uiso 1 1 calc R . .
C24 C 0.4564(4) 1.1972(4) 0.6033(3) 0.0396(8) Uani 1 1 d . . .
H24A H 0.5375 1.1576 0.5903 0.059 Uiso 1 1 calc R . .
H24B H 0.4537 1.2183 0.6849 0.059 Uiso 1 1 calc R . .
H24C H 0.4620 1.2771 0.5884 0.059 Uiso 1 1 calc R . .
C25 C 0.3003(3) 1.1667(3) 0.3438(3) 0.0326(7) Uani 1 1 d . . .
H25A H 0.3537 1.2538 0.3992 0.039 Uiso 1 1 calc R . .
H25B H 0.2146 1.1793 0.2965 0.039 Uiso 1 1 calc R . .
C26 C 0.3846(5) 1.0988(4) 0.2634(4) 0.0516(11) Uani 1 1 d . . .
H26A H 0.4699 1.0869 0.3100 0.077 Uiso 1 1 calc R . .
H26B H 0.4076 1.1518 0.2209 0.077 Uiso 1 1 calc R . .
H26C H 0.3310 1.0136 0.2068 0.077 Uiso 1 1 calc R . .
C27 C 0.1442(4) 0.6495(4) 0.2038(3) 0.0410(9) Uani 1 1 d . . .
C28 C 0.2957(5) 0.6891(5) 0.1103(3) 0.0517(11) Uani 1 1 d . . .
Cu Cu 0.03753(4) 0.76679(4) 0.42051(3) 0.02436(14) Uani 1 1 d . . .
N1 N -0.1287(3) 0.6426(3) 0.3874(2) 0.0264(6) Uani 1 1 d . . .
N2 N 0.0891(3) 0.8029(3) 0.5861(2) 0.0246(5) Uani 1 1 d . . .
N3 N 0.1440(3) 0.9323(3) 0.4448(2) 0.0262(6) Uani 1 1 d . . .
N4 N 0.0963(3) 0.6663(3) 0.2791(3) 0.0435(8) Uani 1 1 d . . .
N5 N 0.1851(4) 0.6223(4) 0.1093(3) 0.0555(10) Uani 1 1 d . . .
N6 N 0.3941(5) 0.7439(5) 0.1004(4) 0.0763(13) Uani 1 1 d . . .

loop_
_atom_site_aniso_label
_atom_site_aniso_U_11
_atom_site_aniso_U_22
_atom_site_aniso_U_33
_atom_site_aniso_U_23
_atom_site_aniso_U_13
_atom_site_aniso_U_12
C1 0.037(2) 0.045(2) 0.0275(18) 0.0123(16) 0.0021(15) -0.0021(16)
C2 0.0253(16) 0.0303(17) 0.0256(16) 0.0056(13) 0.0059(13) 0.0051(13)
C3 0.0261(16) 0.0274(16) 0.0278(17) 0.0040(13) 0.0071(13) 0.0021(13)
C4 0.0232(15) 0.0269(16) 0.0326(18) 0.0058(14) 0.0104(13) 0.0056(13)
C5 0.0238(15) 0.0254(15) 0.0273(16) 0.0068(13) 0.0100(13) 0.0070(12)
C6 0.0272(16) 0.0272(16) 0.0282(16) 0.0104(13) 0.0121(13) 0.0072(13)
C7 0.0261(16) 0.0285(16) 0.0230(15) 0.0090(13) 0.0094(13) 0.0097(13)
C8 0.0279(16) 0.0303(17) 0.0213(15) 0.0074(13) 0.0082(13) 0.0099(13)
C9 0.0226(15) 0.0333(17) 0.0213(15) 0.0077(13) 0.0049(12) 0.0089(13)
C10 0.0218(15) 0.0301(16) 0.0214(15) 0.0048(13) 0.0047(12) 0.0061(13)
C11 0.0228(15) 0.0296(16) 0.0216(15) 0.0039(13) 0.0043(12) 0.0044(13)
C12 0.0223(15) 0.0283(16) 0.0248(16) 0.0055(13) 0.0062(12) 0.0041(13)
C13 0.0277(17) 0.0293(17) 0.0278(17) 0.0074(14) 0.0093(14) 0.0041(13)
C14 0.0238(16) 0.0294(16) 0.0293(17) 0.0082(14) 0.0105(13) 0.0061(13)
C15 0.0219(15) 0.0315(17) 0.0281(16) 0.0109(14) 0.0106(13) 0.0076(13)
C16 0.0273(17) 0.044(2) 0.0308(18) 0.0174(16) 0.0041(14) 0.0034(15)
C17 0.0319(18) 0.0343(19) 0.0329(19) 0.0048(15) 0.0052(15) -0.0024(15)
C18 0.035(2) 0.047(3) 0.078(3) -0.010(2) -0.007(2) 0.0042(19)
C19 0.0335(19) 0.0335(18) 0.039(2) 0.0125(16) 0.0130(15) 0.0019(15)
C20 0.0320(18) 0.043(2) 0.0266(17) 0.0169(15) 0.0074(14) 0.0100(15)
C21 0.058(3) 0.083(3) 0.046(2) 0.037(2) 0.032(2) 0.028(2)
C22 0.0255(16) 0.0427(19) 0.0213(16) 0.0077(14) 0.0025(13) 0.0076(14)
C23 0.041(2) 0.046(2) 0.032(2) -0.0020(17) -0.0008(16) 0.0079(18)
C24 0.0339(19) 0.0369(19) 0.037(2) 0.0072(16) 0.0044(16) -0.0061(15)
C25 0.0278(17) 0.0360(18) 0.0376(19) 0.0172(16) 0.0111(14) 0.0061(14)
C26 0.059(3) 0.051(2) 0.060(3) 0.025(2) 0.039(2) 0.011(2)
C27 0.036(2) 0.041(2) 0.036(2) 0.0060(16) 0.0045(17) 0.0126(16)
C28 0.054(3) 0.079(3) 0.028(2) 0.020(2) 0.0176(19) 0.029(2)
Cu 0.0226(2) 0.0288(2) 0.0176(2) 0.00542(15) 0.00562(14) 0.00016(15)
N1 0.0247(13) 0.0294(14) 0.0212(13) 0.0062(11) 0.0062(11) 0.0020(11)
N2 0.0224(13) 0.0302(14) 0.0182(12) 0.0071(11) 0.0052(10) 0.0022(11)
N3 0.0220(13) 0.0310(14) 0.0224(13) 0.0081(11) 0.0050(10) 0.0022(11)
N4 0.0443(18) 0.0472(19) 0.0299(16) 0.0036(14) 0.0170(15) -0.0047(15)
N5 0.059(2) 0.080(3) 0.0261(17) 0.0117(17) 0.0200(16) 0.025(2)
N6 0.070(3) 0.116(4) 0.048(2) 0.034(3) 0.024(2) 0.014(3)

loop_
_atom_type_symbol
_atom_type_description
_atom_type_scat_dispersion_real
_atom_type_scat_dispersion_imag
_atom_type_scat_source
C C 0.0033 0.0016 'International Tables Vol C Tables 4.2.6.8 and 6.1.1.4'
Cu Cu 0.3201 1.2651 'International Tables Vol C Tables 4.2.6.8 and 6.1.1.4'
N N 0.0061 0.0033 'International Tables Vol C Tables 4.2.6.8 and 6.1.1.4'
H H 0.0000 0.0000 'International Tables Vol C Tables 4.2.6.8 and 6.1.1.4'

loop_
_geom_angle_atom_site_label_1
_geom_angle_atom_site_label_2
_geom_angle_atom_site_label_3
_geom_angle
_geom_angle_site_symmetry_1
_geom_angle_site_symmetry_3
_geom_angle_publ_flag
N1 C2 C3 111.4(3) . . ?
N1 C2 C1 123.4(3) . . ?
C3 C2 C1 125.2(3) . . ?
C4 C3 C2 106.5(3) . . ?
C4 C3 C17 128.1(3) . . ?
C2 C3 C17 125.3(3) . . ?
C3 C4 C5 107.1(3) . . ?
C3 C4 C19 128.0(3) . . ?
C5 C4 C19 124.9(3) . . ?
C6 C5 N1 124.5(3) . . ?
C6 C5 C4 127.1(3) . . ?
N1 C5 C4 108.4(3) . . ?
C5 C6 C7 127.0(3) . . ?
N2 C7 C6 123.0(3) . . ?
N2 C7 C8 109.9(3) . . ?
C6 C7 C8 127.1(3) . . ?
C9 C8 C7 106.4(3) . . ?
C9 C8 C20 128.2(3) . . ?
C7 C8 C20 125.4(3) . . ?
C8 C9 C10 106.8(3) . . ?
C8 C9 C22 128.0(3) . . ?
C10 C9 C22 125.2(3) . . ?
N2 C10 C11 123.0(3) . . ?
N2 C10 C9 110.1(3) . . ?
C11 C10 C9 126.9(3) . . ?
C12 C11 C10 126.4(3) . . ?
C11 C12 N3 124.1(3) . . ?
C11 C12 C13 127.3(3) . . ?
N3 C12 C13 108.6(3) . . ?
C14 C13 C12 106.6(3) . . ?
C14 C13 C24 127.7(3) . . ?
C12 C13 C24 125.6(3) . . ?
C13 C14 C15 106.8(3) . . ?
C13 C14 C25 128.8(3) . . ?
C15 C14 C25 124.4(3) . . ?
N3 C15 C14 111.4(3) . . ?
N3 C15 C16 124.0(3) . . ?
C14 C15 C16 124.6(3) . . ?
C3 C17 C18 113.7(3) . . ?
C8 C20 C21 113.5(3) . . ?
C9 C22 C23 113.3(3) . . ?
C14 C25 C26 112.2(3) . . ?
N4 C27 N5 173.3(4) . . ?
N6 C28 N5 173.9(5) . . ?
N2 Cu N3 92.45(11) . . ?
N2 Cu N1 93.79(11) . . ?
N3 Cu N1 156.18(11) . . ?
N2 Cu N4 137.66(13) . . ?
N3 Cu N4 94.06(12) . . ?
N1 Cu N4 96.69(12) . . ?
C2 N1 C5 106.6(3) . . ?
C2 N1 Cu 129.7(2) . . ?
C5 N1 Cu 123.1(2) . . ?
C7 N2 C10 106.8(3) . . ?
C7 N2 Cu 125.7(2) . . ?
C10 N2 Cu 126.3(2) . . ?
C15 N3 C12 106.6(3) . . ?
C15 N3 Cu 128.5(2) . . ?
C12 N3 Cu 123.7(2) . . ?
C27 N4 Cu 157.5(3) . . ?
C28 N5 C27 120.4(4) . . ?

loop_
_geom_bond_atom_site_label_1
_geom_bond_atom_site_label_2
_geom_bond_distance
_geom_bond_site_symmetry_2
_geom_bond_publ_flag
C1 C2 1.477(5) . ?
C2 N1 1.325(4) . ?
C2 C3 1.441(5) . ?
C3 C4 1.349(5) . ?
C3 C17 1.491(5) . ?
C4 C5 1.448(4) . ?
C4 C19 1.485(5) . ?
C5 C6 1.363(5) . ?
C5 N1 1.400(4) . ?
C6 C7 1.403(5) . ?
C7 N2 1.362(4) . ?
C7 C8 1.428(4) . ?
C8 C9 1.375(5) . ?
C8 C20 1.493(5) . ?
C9 C10 1.418(4) . ?
C9 C22 1.498(4) . ?
C10 N2 1.362(4) . ?
C10 C11 1.411(5) . ?
C11 C12 1.355(5) . ?
C12 N3 1.403(4) . ?
C12 C13 1.445(5) . ?
C13 C14 1.355(5) . ?
C13 C24 1.487(5) . ?
C14 C15 1.438(5) . ?
C14 C25 1.487(5) . ?
C15 N3 1.320(4) . ?
C15 C16 1.477(5) . ?
C17 C18 1.515(6) . ?
C20 C21 1.518(5) . ?
C22 C23 1.523(5) . ?
C25 C26 1.505(5) . ?
C27 N4 1.126(5) . ?
C27 N5 1.293(5) . ?
C28 N6 1.177(6) . ?
C28 N5 1.284(6) . ?
Cu N2 1.925(3) . ?
Cu N3 1.946(3) . ?
Cu N1 1.947(3) . ?
Cu N4 1.985(3) . ?

loop_
_geom_torsion_atom_site_label_1
_geom_torsion_atom_site_label_2
_geom_torsion_atom_site_label_3
_geom_torsion_atom_site_label_4
_geom_torsion
_geom_torsion_site_symmetry_1
_geom_torsion_site_symmetry_2
_geom_torsion_site_symmetry_3
_geom_torsion_site_symmetry_4
_geom_torsion_publ_flag
N1 C2 C3 C4 0.7(4) . . . . ?
C1 C2 C3 C4 -178.6(3) . . . . ?
N1 C2 C3 C17 -178.0(3) . . . . ?
C1 C2 C3 C17 2.7(5) . . . . ?
C2 C3 C4 C5 -0.6(4) . . . . ?
C17 C3 C4 C5 178.1(3) . . . . ?
C2 C3 C4 C19 179.8(3) . . . . ?
C17 C3 C4 C19 -1.5(6) . . . . ?
C3 C4 C5 C6 179.2(3) . . . . ?
C19 C4 C5 C6 -1.1(5) . . . . ?
C3 C4 C5 N1 0.3(3) . . . . ?
C19 C4 C5 N1 179.9(3) . . . . ?
N1 C5 C6 C7 2.1(5) . . . . ?
C4 C5 C6 C7 -176.7(3) . . . . ?
C5 C6 C7 N2 -1.0(5) . . . . ?
C5 C6 C7 C8 178.4(3) . . . . ?
N2 C7 C8 C9 0.0(3) . . . . ?
C6 C7 C8 C9 -179.5(3) . . . . ?
N2 C7 C8 C20 179.4(3) . . . . ?
C6 C7 C8 C20 -0.1(5) . . . . ?
C7 C8 C9 C10 -0.1(3) . . . . ?
C20 C8 C9 C10 -179.5(3) . . . . ?
C7 C8 C9 C22 177.6(3) . . . . ?
C20 C8 C9 C22 -1.8(5) . . . . ?
C8 C9 C10 N2 0.2(4) . . . . ?
C22 C9 C10 N2 -177.6(3) . . . . ?
C8 C9 C10 C11 -179.9(3) . . . . ?
C22 C9 C10 C11 2.3(5) . . . . ?
N2 C10 C11 C12 1.3(5) . . . . ?
C9 C10 C11 C12 -178.5(3) . . . . ?
C10 C11 C12 N3 0.9(5) . . . . ?
C10 C11 C12 C13 178.6(3) . . . . ?
C11 C12 C13 C14 -175.7(3) . . . . ?
N3 C12 C13 C14 2.2(4) . . . . ?
C11 C12 C13 C24 5.8(5) . . . . ?
N3 C12 C13 C24 -176.2(3) . . . . ?
C12 C13 C14 C15 -1.7(3) . . . . ?
C24 C13 C14 C15 176.8(3) . . . . ?
C12 C13 C14 C25 -178.2(3) . . . . ?
C24 C13 C14 C25 0.2(6) . . . . ?
C13 C14 C15 N3 0.6(4) . . . . ?
C25 C14 C15 N3 177.3(3) . . . . ?
C13 C14 C15 C16 179.6(3) . . . . ?
C25 C14 C15 C16 -3.6(5) . . . . ?
C4 C3 C17 C18 84.5(5) . . . . ?
C2 C3 C17 C18 -97.1(5) . . . . ?
C9 C8 C20 C21 91.3(4) . . . . ?
C7 C8 C20 C21 -88.0(4) . . . . ?
C8 C9 C22 C23 -101.5(4) . . . . ?
C10 C9 C22 C23 75.9(4) . . . . ?
C13 C14 C25 C26 94.8(4) . . . . ?
C15 C14 C25 C26 -81.3(4) . . . . ?
C3 C2 N1 C5 -0.6(4) . . . . ?
C1 C2 N1 C5 178.8(3) . . . . ?
C3 C2 N1 Cu 170.3(2) . . . . ?
C1 C2 N1 Cu -10.4(5) . . . . ?
C6 C5 N1 C2 -178.8(3) . . . . ?
C4 C5 N1 C2 0.2(3) . . . . ?
C6 C5 N1 Cu 9.6(4) . . . . ?
C4 C5 N1 Cu -171.4(2) . . . . ?
N2 Cu N1 C2 174.3(3) . . . . ?
N3 Cu N1 C2 69.5(4) . . . . ?
N4 Cu N1 C2 -46.8(3) . . . . ?
N2 Cu N1 C5 -16.1(2) . . . . ?
N3 Cu N1 C5 -121.0(3) . . . . ?
N4 Cu N1 C5 122.8(3) . . . . ?
C6 C7 N2 C10 179.7(3) . . . . ?
C8 C7 N2 C10 0.2(3) . . . . ?
C6 C7 N2 Cu -12.2(4) . . . . ?
C8 C7 N2 Cu 168.3(2) . . . . ?
C11 C10 N2 C7 179.9(3) . . . . ?
C9 C10 N2 C7 -0.2(3) . . . . ?
C11 C10 N2 Cu 11.9(4) . . . . ?
C9 C10 N2 Cu -168.3(2) . . . . ?
N3 Cu N2 C7 174.8(3) . . . . ?
N1 Cu N2 C7 17.8(3) . . . . ?
N4 Cu N2 C7 -86.5(3) . . . . ?
N3 Cu N2 C10 -19.4(3) . . . . ?
N1 Cu N2 C10 -176.4(3) . . . . ?
N4 Cu N2 C10 79.4(3) . . . . ?
C14 C15 N3 C12 0.8(3) . . . . ?
C16 C15 N3 C12 -178.3(3) . . . . ?
C14 C15 N3 Cu -166.6(2) . . . . ?
C16 C15 N3 Cu 14.3(5) . . . . ?
C11 C12 N3 C15 176.2(3) . . . . ?
C13 C12 N3 C15 -1.9(3) . . . . ?
C11 C12 N3 Cu -15.6(4) . . . . ?
C13 C12 N3 Cu 166.4(2) . . . . ?
N2 Cu N3 C15 -173.7(3) . . . . ?
N1 Cu N3 C15 -68.6(4) . . . . ?
N4 Cu N3 C15 48.1(3) . . . . ?
N2 Cu N3 C12 20.7(3) . . . . ?
N1 Cu N3 C12 125.8(3) . . . . ?
N4 Cu N3 C12 -117.4(3) . . . . ?
N5 C27 N4 Cu -123(4) . . . . ?
N2 Cu N4 C27 -109.6(9) . . . . ?
N3 Cu N4 C27 -11.4(9) . . . . ?
N1 Cu N4 C27 147.3(9) . . . . ?
N6 C28 N5 C27 -175(5) . . . . ?
N4 C27 N5 C28 162(4) . . . . ?
